data_4067462
loop_
_publ_author_name
'Franken, Andreas'
'McGrath, Thomas D.'
'Stone, F. Gordon A.'

_publ_section_title
;
 Toward Supramolecular Assembly of 10-Vertex {closo-2,1,10-FeC2B7}
 Clusters: Intramolecular Imidate Formation and Polymetallic, Polycluster
 Species
;
_journal_issue 10
_journal_name_full Organometallics
_journal_page_first 2234
_journal_paper_doi 10.1021/om900970x
_journal_volume 29
_journal_year 2010
_chemical_formula_sum 'C8 H14 B7 Fe N O3'
_chemical_formula_weight 303.72
_chemical_name_systematic
; 
 ? 
;
_space_group_IT_number 15
_symmetry_cell_setting monoclinic
_symmetry_space_group_name_Hall '-C 2yc'
_symmetry_space_group_name_H-M 'C 1 2/c 1'
_atom_sites_solution_hydrogens geom
_atom_sites_solution_primary direct
_atom_sites_solution_secondary difmap
_audit_creation_method SHELXL-97
_cell_angle_alpha 90.00
_cell_angle_beta 102.0940(10)
_cell_angle_gamma 90.00
_cell_formula_units_Z 8
_cell_length_a 30.2742(5)
_cell_length_b 7.40490(10)
_cell_length_c 12.9754(2)
_cell_measurement_reflns_used 9978
_cell_measurement_temperature 110(2)
_cell_measurement_theta_max 31.40
_cell_measurement_theta_min 2.75
_cell_volume 2844.23(8)
_computing_cell_refinement 'Bruker APEX2 (Bruker, 2003)'
_computing_data_collection 'Bruker APEX2 (Bruker, 2003)'
_computing_data_reduction 'Bruker APEX2 (Bruker, 2003)'
_computing_molecular_graphics 'Bruker SHELXTL (Bruker, 2001)'
_computing_publication_material 'Bruker SHELXTL (Bruker, 2001)'
_computing_structure_refinement 'Bruker SHELXTL (Bruker, 2001)'
_computing_structure_solution 'Bruker SHELXTL (Bruker, 2001)'
_diffrn_ambient_temperature 110(2)
_diffrn_measured_fraction_theta_full 0.997
_diffrn_measured_fraction_theta_max 0.979
_diffrn_measurement_device_type 'Bruker-Nonius X8 APEX CCD area detector'
_diffrn_measurement_method 'phi and omega scans'
_diffrn_radiation_monochromator graphite
_diffrn_radiation_source 'fine-focus sealed tube'
_diffrn_radiation_type MoK\a
_diffrn_radiation_wavelength 0.71073
_diffrn_reflns_av_R_equivalents 0.0424
_diffrn_reflns_av_sigmaI/netI 0.0380
_diffrn_reflns_limit_h_max 42
_diffrn_reflns_limit_h_min -41
_diffrn_reflns_limit_k_max 10
_diffrn_reflns_limit_k_min -10
_diffrn_reflns_limit_l_max 17
_diffrn_reflns_limit_l_min -19
_diffrn_reflns_number 25337
_diffrn_reflns_theta_full 25.00
_diffrn_reflns_theta_max 31.44
_diffrn_reflns_theta_min 2.84
_exptl_absorpt_coefficient_mu 1.056
_exptl_absorpt_correction_T_max 0.8577
_exptl_absorpt_correction_T_min 0.8032
_exptl_absorpt_correction_type multi-scan
_exptl_absorpt_process_details 'SADABS (Bruker, 2003)'
_exptl_crystal_colour orange
_exptl_crystal_density_diffrn 1.419
_exptl_crystal_density_method 'not measured'
_exptl_crystal_description plate
_exptl_crystal_F_000 1232
_exptl_crystal_size_max 0.22
_exptl_crystal_size_mid 0.15
_exptl_crystal_size_min 0.15
_refine_diff_density_max 0.654
_refine_diff_density_min -0.627
_refine_diff_density_rms 0.083
_refine_ls_extinction_method none
_refine_ls_goodness_of_fit_ref 1.053
_refine_ls_hydrogen_treatment constr
_refine_ls_matrix_type full
_refine_ls_number_parameters 181
_refine_ls_number_reflns 4609
_refine_ls_number_restraints 0
_refine_ls_restrained_S_all 1.053
_refine_ls_R_factor_all 0.0540
_refine_ls_R_factor_gt 0.0382
_refine_ls_shift/su_max 0.001
_refine_ls_shift/su_mean 0.000
_refine_ls_structure_factor_coef Fsqd
_refine_ls_weighting_details 'calc w=1/[\s^2^(Fo^2^)+(0.0489P)^2^+3.1768P] where P=(Fo^2^+2Fc^2^)/3'
_refine_ls_weighting_scheme calc
_refine_ls_wR_factor_gt 0.0945
_refine_ls_wR_factor_ref 0.1032
_reflns_number_gt 3659
_reflns_number_total 4609
_reflns_threshold_expression >2sigma(I)
_cod_data_source_file om900970x_si_001.cif
_cod_data_source_block 3c
_cod_original_cell_volume 2844.23(7)
_cod_original_sg_symbol_H-M C2/c
_cod_database_code 4067462

loop_
_symmetry_equiv_pos_as_xyz
'x, y, z'
'-x, y, -z+1/2'
'x+1/2, y+1/2, z'
'-x+1/2, y+1/2, -z+1/2'
'-x, -y, -z'
'x, -y, z-1/2'
'-x+1/2, -y+1/2, -z'
'x+1/2, -y+1/2, z-1/2'

loop_
_atom_site_label
_atom_site_type_symbol
_atom_site_fract_x
_atom_site_fract_y
_atom_site_fract_z
_atom_site_U_iso_or_equiv
_atom_site_adp_type
_atom_site_occupancy
_atom_site_symmetry_multiplicity
_atom_site_calc_flag
_atom_site_refinement_flags
C1 C 0.39648(5) 0.3264(2) 0.17945(13) 0.0178(3) Uani 1 1 d .
O1 O 0.43449(4) 0.42817(17) 0.16476(10) 0.0212(3) Uani 1 1 d .
C2 C 0.42159(6) 0.5638(2) 0.09721(13) 0.0188(3) Uani 1 1 d .
C3 C 0.45707(6) 0.6786(3) 0.07331(14) 0.0223(4) Uani 1 1 d .
H3A H 0.4486 0.7829 0.0312 0.027 Uiso 1 1 calc R
C4 C 0.50095(6) 0.6446(3) 0.10768(14) 0.0228(4) Uani 1 1 d .
H4A H 0.5091 0.5415 0.1510 0.027 Uiso 1 1 calc R
C5 C 0.53799(6) 0.7577(3) 0.08259(17) 0.0305(4) Uani 1 1 d .
H5A H 0.5672 0.7061 0.1165 0.046 Uiso 1 1 calc R
H5B H 0.5356 0.8807 0.1086 0.046 Uiso 1 1 calc R
H5C H 0.5355 0.7606 0.0061 0.046 Uiso 1 1 calc R
N1 N 0.37902(5) 0.5786(2) 0.05806(11) 0.0187(3) Uani 1 1 d .
H1 H 0.3684 0.6674 0.0148 0.022 Uiso 1 1 calc R
Fe2 Fe 0.338522(8) 0.39676(3) 0.098063(17) 0.01504(8) Uani 1 1 d .
B3 B 0.37915(7) 0.1432(3) 0.11768(16) 0.0205(4) Uani 1 1 d .
H3 H 0.3942 0.0846 0.0533 0.025 Uiso 1 1 calc R
B4 B 0.40380(7) 0.1642(3) 0.26187(16) 0.0224(4) Uani 1 1 d .
H4 H 0.4378 0.1248 0.3090 0.027 Uiso 1 1 calc R
B5 B 0.36870(7) 0.3701(3) 0.26964(15) 0.0197(4) Uani 1 1 d .
H5 H 0.3755 0.4889 0.3241 0.024 Uiso 1 1 calc R
B6 B 0.31832(7) 0.1184(3) 0.11619(15) 0.0199(4) Uani 1 1 d .
H6 H 0.2942 0.0665 0.0449 0.024 Uiso 1 1 calc R
B7 B 0.36140(7) -0.0040(3) 0.21192(16) 0.0229(4) Uani 1 1 d .
H7 H 0.3707 -0.1505 0.2143 0.028 Uiso 1 1 calc R
B8 B 0.35424(7) 0.1534(3) 0.31763(16) 0.0232(4) Uani 1 1 d .
H8 H 0.3579 0.1312 0.4044 0.028 Uiso 1 1 calc R
B9 B 0.31117(7) 0.2820(3) 0.22595(15) 0.0207(4) Uani 1 1 d .
H9 H 0.2814 0.3593 0.2413 0.025 Uiso 1 1 calc R
C10 C 0.31412(6) 0.0655(3) 0.23343(14) 0.0223(4) Uani 1 1 d .
H10 H 0.2880 -0.0187 0.2515 0.027 Uiso 1 1 calc R
C21 C 0.29506(6) 0.5577(3) 0.10733(13) 0.0204(3) Uani 1 1 d .
O21 O 0.26802(5) 0.6606(2) 0.11463(11) 0.0286(3) Uani 1 1 d .
C22 C 0.31309(6) 0.3441(2) -0.03577(14) 0.0202(3) Uani 1 1 d .
O22 O 0.29788(5) 0.3054(2) -0.12065(10) 0.0293(3) Uani 1 1 d .

loop_
_atom_site_aniso_label
_atom_site_aniso_U_11
_atom_site_aniso_U_22
_atom_site_aniso_U_33
_atom_site_aniso_U_23
_atom_site_aniso_U_13
_atom_site_aniso_U_12
C1 0.0171(7) 0.0159(8) 0.0194(7) 0.0015(6) 0.0014(6) -0.0023(6)
O1 0.0161(6) 0.0215(7) 0.0246(6) 0.0040(5) 0.0011(5) -0.0026(5)
C2 0.0208(8) 0.0180(8) 0.0179(7) -0.0019(6) 0.0048(6) -0.0020(6)
C3 0.0229(8) 0.0178(9) 0.0268(8) 0.0017(7) 0.0063(7) -0.0021(7)
C4 0.0221(8) 0.0214(9) 0.0252(8) -0.0032(7) 0.0056(7) -0.0040(7)
C5 0.0221(9) 0.0248(10) 0.0453(12) -0.0017(9) 0.0088(8) -0.0051(8)
N1 0.0182(7) 0.0189(7) 0.0184(6) 0.0036(5) 0.0027(5) 0.0003(5)
Fe2 0.01490(13) 0.01579(14) 0.01399(12) -0.00073(8) 0.00205(8) -0.00075(9)
B3 0.0218(9) 0.0189(9) 0.0205(9) -0.0014(7) 0.0040(7) 0.0006(7)
B4 0.0251(10) 0.0178(10) 0.0218(9) 0.0014(7) -0.0011(7) -0.0025(8)
B5 0.0247(9) 0.0172(9) 0.0163(8) 0.0005(7) 0.0026(7) -0.0037(7)
B6 0.0208(9) 0.0177(10) 0.0207(9) -0.0012(7) 0.0032(7) -0.0031(7)
B7 0.0270(10) 0.0155(9) 0.0247(9) 0.0003(7) 0.0017(8) -0.0026(8)
B8 0.0308(11) 0.0189(10) 0.0188(9) -0.0001(7) 0.0027(7) -0.0057(8)
B9 0.0231(9) 0.0199(10) 0.0201(8) 0.0006(7) 0.0070(7) -0.0019(7)
C10 0.0273(9) 0.0181(9) 0.0219(8) -0.0008(6) 0.0059(7) -0.0058(7)
C21 0.0207(8) 0.0214(9) 0.0189(7) 0.0003(6) 0.0036(6) -0.0018(7)
O21 0.0281(7) 0.0270(7) 0.0320(7) -0.0001(6) 0.0090(6) 0.0064(6)
C22 0.0189(8) 0.0206(9) 0.0214(8) 0.0000(6) 0.0050(6) -0.0001(7)
O22 0.0329(7) 0.0328(8) 0.0197(6) -0.0027(6) -0.0001(5) -0.0027(6)

loop_
_atom_type_symbol
_atom_type_description
_atom_type_scat_dispersion_real
_atom_type_scat_dispersion_imag
_atom_type_scat_source
C C 0.0033 0.0016 'International Tables Vol C Tables 4.2.6.8 and 6.1.1.4'
H H 0.0000 0.0000 'International Tables Vol C Tables 4.2.6.8 and 6.1.1.4'
B B 0.0013 0.0007 'International Tables Vol C Tables 4.2.6.8 and 6.1.1.4'
N N 0.0061 0.0033 'International Tables Vol C Tables 4.2.6.8 and 6.1.1.4'
O O 0.0106 0.0060 'International Tables Vol C Tables 4.2.6.8 and 6.1.1.4'
Fe Fe 0.3463 0.8444 'International Tables Vol C Tables 4.2.6.8 and 6.1.1.4'

loop_
_geom_angle_atom_site_label_1
_geom_angle_atom_site_label_2
_geom_angle_atom_site_label_3
_geom_angle
O1 C1 B4 119.17(14)
O1 C1 B3 124.73(15)
B4 C1 B3 71.53(13)
O1 C1 B5 123.47(15)
B4 C1 B5 71.58(13)
B3 C1 B5 111.50(14)
O1 C1 Fe2 117.02(11)
B4 C1 Fe2 123.80(12)
B3 C1 Fe2 77.85(10)
B5 C1 Fe2 77.81(10)
C2 O1 C1 110.68(13)
N1 C2 O1 116.96(16)
N1 C2 C3 126.14(16)
O1 C2 C3 116.88(15)
C4 C3 C2 123.20(17)
C4 C3 H3A 118.4
C2 C3 H3A 118.4
C3 C4 C5 124.34(18)
C3 C4 H4A 117.8
C5 C4 H4A 117.8
C4 C5 H5A 109.5
C4 C5 H5B 109.5
H5A C5 H5B 109.5
C4 C5 H5C 109.5
H5A C5 H5C 109.5
H5B C5 H5C 109.5
C2 N1 Fe2 117.80(12)
C2 N1 H1 121.1
Fe2 N1 H1 121.1
C22 Fe2 C21 92.13(8)
C22 Fe2 C1 129.23(8)
C21 Fe2 C1 137.74(8)
C22 Fe2 N1 93.35(7)
C21 Fe2 N1 93.97(7)
C1 Fe2 N1 77.42(7)
C22 Fe2 B9 120.00(8)
C21 Fe2 B9 78.88(8)
C1 Fe2 B9 85.67(7)
N1 Fe2 B9 145.89(7)
C22 Fe2 B6 79.92(8)
C21 Fe2 B6 113.22(8)
C1 Fe2 B6 85.91(7)
N1 Fe2 B6 152.06(7)
B9 Fe2 B6 52.24(8)
C22 Fe2 B3 92.42(8)
C21 Fe2 B3 160.81(8)
C1 Fe2 B3 44.79(7)
N1 Fe2 B3 104.35(7)
B9 Fe2 B3 82.71(8)
B6 Fe2 B3 49.53(8)
C22 Fe2 B5 162.25(8)
C21 Fe2 B5 98.30(8)
C1 Fe2 B5 44.88(7)
N1 Fe2 B5 100.17(7)
B9 Fe2 B5 49.18(7)
B6 Fe2 B5 82.77(7)
B3 Fe2 B5 73.20(7)
C1 B3 B7 106.54(14)
C1 B3 B6 108.06(14)
B7 B3 B6 60.56(11)
C1 B3 B4 53.87(10)
B7 B3 B4 58.98(11)
B6 B3 B4 101.94(13)
C1 B3 Fe2 57.36(9)
B7 B3 Fe2 110.55(12)
B6 B3 Fe2 63.74(9)
B4 B3 Fe2 97.99(11)
C1 B3 H3 123.9
B7 B3 H3 119.9
B6 B3 H3 121.0
B4 B3 H3 129.7
Fe2 B3 H3 122.8
C1 B4 B8 107.06(15)
C1 B4 B7 106.88(14)
B8 B4 B7 61.59(12)
C1 B4 B3 54.60(11)
B8 B4 B3 101.95(13)
B7 B4 B3 58.63(11)
C1 B4 B5 54.66(11)
B8 B4 B5 58.96(12)
B7 B4 B5 102.23(14)
B3 B4 B5 90.55(12)
C1 B4 H4 123.1
B8 B4 H4 121.1
B7 B4 H4 121.2
B3 B4 H4 130.8
B5 B4 H4 130.5
C1 B5 B8 105.82(14)
C1 B5 B9 108.09(13)
B8 B5 B9 60.54(11)
C1 B5 B4 53.76(11)
B8 B5 B4 58.46(12)
B9 B5 B4 101.91(13)
C1 B5 Fe2 57.30(8)
B8 B5 Fe2 110.12(11)
B9 B5 Fe2 63.85(8)
B4 B5 Fe2 97.85(10)
C1 B5 H5 124.1
B8 B5 H5 120.4
B9 B5 H5 120.8
B4 B5 H5 129.9
Fe2 B5 H5 122.9
C10 B6 B7 54.86(11)
C10 B6 B3 106.97(14)
B7 B6 B3 58.52(11)
C10 B6 B9 53.48(11)
B7 B6 B9 89.09(12)
B3 B6 B9 101.36(12)
C10 B6 Fe2 114.46(12)
B7 B6 Fe2 111.33(11)
B3 B6 Fe2 66.72(9)
B9 B6 Fe2 63.87(8)
C10 B6 H6 122.2
B7 B6 H6 129.5
B3 B6 H6 121.3
B9 B6 H6 132.4
Fe2 B6 H6 112.6
C10 B7 B3 109.19(15)
C10 B7 B4 108.04(15)
B3 B7 B4 62.39(11)
C10 B7 B6 54.96(11)
B3 B7 B6 60.92(11)
B4 B7 B6 104.61(14)
C10 B7 B8 54.48(11)
B3 B7 B8 102.74(14)
B4 B7 B8 58.95(12)
B6 B7 B8 90.79(13)
C10 B7 H7 122.4
B3 B7 H7 119.7
B4 B7 H7 120.1
B6 B7 H7 129.4
B8 B7 H7 131.2
C10 B8 B4 108.84(15)
C10 B8 B5 109.34(14)
B4 B8 B5 62.58(12)
C10 B8 B9 55.36(11)
B4 B8 B9 104.78(14)
B5 B8 B9 60.44(11)
C10 B8 B7 54.83(11)
B4 B8 B7 59.47(11)
B5 B8 B7 103.29(13)
B9 B8 B7 91.38(13)
C10 B8 H8 122.1
B4 B8 H8 119.7
B5 B8 H8 119.7
B9 B8 H8 129.4
B7 B8 H8 130.7
C10 B9 B5 107.39(15)
C10 B9 B8 54.59(11)
B5 B9 B8 59.01(11)
C10 B9 B6 53.18(11)
B5 B9 B6 101.93(13)
B8 B9 B6 88.73(13)
C10 B9 Fe2 114.21(13)
B5 B9 Fe2 66.96(9)
B8 B9 Fe2 111.37(12)
B6 B9 Fe2 63.90(8)
C10 B9 H9 122.4
B5 B9 H9 120.7
B8 B9 H9 129.7
B6 B9 H9 132.5
Fe2 B9 H9 112.6
B8 C10 B7 70.70(13)
B8 C10 B6 110.54(15)
B7 C10 B6 70.18(13)
B8 C10 B9 70.05(13)
B7 C10 B9 110.54(15)
B6 C10 B9 73.34(13)
B8 C10 H10 125.4
B7 C10 H10 125.4
B6 C10 H10 124.0
B9 C10 H10 124.1
O21 C21 Fe2 178.87(17)
O22 C22 Fe2 177.58(17)

loop_
_geom_bond_atom_site_label_1
_geom_bond_atom_site_label_2
_geom_bond_distance
C1 O1 1.421(2)
C1 B4 1.592(3)
C1 B3 1.607(3)
C1 B5 1.611(3)
C1 Fe2 1.9208(16)
O1 C2 1.337(2)
C2 N1 1.287(2)
C2 C3 1.453(2)
C3 C4 1.334(3)
C3 H3A 0.9500
C4 C5 1.489(3)
C4 H4A 0.9500
C5 H5A 0.9800
C5 H5B 0.9800
C5 H5C 0.9800
N1 Fe2 1.9629(15)
N1 H1 0.8800
Fe2 C22 1.7889(18)
Fe2 C21 1.7979(19)
Fe2 B9 2.1763(19)
Fe2 B6 2.177(2)
Fe2 B3 2.230(2)
Fe2 B5 2.2310(19)
B3 B7 1.802(3)
B3 B6 1.847(3)
B3 B4 1.870(3)
B3 H3 1.1200
B4 B8 1.799(3)
B4 B7 1.809(3)
B4 B5 1.873(3)
B4 H4 1.1200
B5 B8 1.808(3)
B5 B9 1.835(3)
B5 H5 1.1200
B6 C10 1.601(3)
B6 B7 1.840(3)
B6 B9 1.916(3)
B6 H6 1.1200
B7 C10 1.600(3)
B7 B8 1.847(3)
B7 H7 1.1200
B8 C10 1.593(3)
B8 B9 1.837(3)
B8 H8 1.1200
B9 C10 1.608(3)
B9 H9 1.1200
C10 H10 1.0699
C21 O21 1.137(2)
C22 O22 1.138(2)
